data_4340637
loop_
_publ_author_name
'Goura, Joydeb'
'Guillaume, Rogez'
'Rivi\`ere, Eric'
'Chandrasekhar, Vadapalli'

_publ_section_title
;
 Hexanuclear, Heterometallic, Ni3Ln3 Complexes Possessing O-Capped Homo-
 and Heterometallic Structural Subunits: SMM Behavior of the Dysprosium
 Analogue.
;
_journal_issue 15
_journal_name_full 'Inorganic chemistry'
_journal_page_first 7815
_journal_paper_doi 10.1021/ic403090z
_journal_volume 53
_journal_year 2014
_chemical_formula_moiety 'C81 H120 Cl Gd3 N6 Ni3 O31.5'
_chemical_formula_sum 'C81 H120 Cl Gd3 N6 Ni3 O31.5'
_chemical_formula_weight 2365.10
_chemical_name_systematic
; 
 ? 
;
_space_group_IT_number 165
_symmetry_cell_setting trigonal
_symmetry_space_group_name_Hall '-P 3 2"c'
_symmetry_space_group_name_H-M 'P -3 c 1'
_atom_sites_solution_hydrogens geom
_atom_sites_solution_primary direct
_atom_sites_solution_secondary difmap
_audit_creation_method SHELXL-97
_cell_angle_alpha 90.000(5)
_cell_angle_beta 90.000(5)
_cell_angle_gamma 120.000(5)
_cell_formula_units_Z 4
_cell_length_a 25.212(5)
_cell_length_b 25.212(5)
_cell_length_c 22.745(5)
_cell_measurement_reflns_used 5021
_cell_measurement_temperature 100(2)
_cell_measurement_theta_max 26.54
_cell_measurement_theta_min 2.41
_cell_volume 12521(5)
_computing_cell_refinement 'Bruker SMART'
_computing_data_collection 'Bruker SMART'
_computing_data_reduction 'Bruker SAINT'
_computing_molecular_graphics 'Bruker SHELXTL'
_computing_publication_material 'Bruker SHELXTL'
_computing_structure_refinement 'SHELXL-97 (Sheldrick, 1997)'
_computing_structure_solution 'SHELXS-97 (Sheldrick, 1990)'
_diffrn_ambient_temperature 100(2)
_diffrn_measured_fraction_theta_full 0.995
_diffrn_measured_fraction_theta_max 0.995
_diffrn_measurement_device_type 'CCD area detector'
_diffrn_measurement_method 'phi and omega scans'
_diffrn_radiation_monochromator graphite
_diffrn_radiation_source 'fine-focus sealed tube'
_diffrn_radiation_type MoK\a
_diffrn_radiation_wavelength 0.71069
_diffrn_reflns_av_R_equivalents 0.1029
_diffrn_reflns_av_sigmaI/netI 0.0475
_diffrn_reflns_limit_h_max 23
_diffrn_reflns_limit_h_min -30
_diffrn_reflns_limit_k_max 28
_diffrn_reflns_limit_k_min -30
_diffrn_reflns_limit_l_max 27
_diffrn_reflns_limit_l_min -26
_diffrn_reflns_number 63177
_diffrn_reflns_theta_full 25.03
_diffrn_reflns_theta_max 25.03
_diffrn_reflns_theta_min 4.14
_exptl_absorpt_coefficient_mu 2.090
_exptl_absorpt_correction_T_max 1.00
_exptl_absorpt_correction_T_min 0.578814
_exptl_absorpt_correction_type empirical
_exptl_absorpt_process_details sadabs
_exptl_crystal_colour green
_exptl_crystal_density_diffrn 1.255
_exptl_crystal_density_method 'not measured'
_exptl_crystal_description block
_exptl_crystal_F_000 4772
_exptl_crystal_size_max 0.18
_exptl_crystal_size_mid 0.16
_exptl_crystal_size_min 0.14
_platon_squeeze_details
;
;
_refine_diff_density_max 2.106
_refine_diff_density_min -0.732
_refine_diff_density_rms 0.126
_refine_ls_extinction_method none
_refine_ls_goodness_of_fit_ref 1.033
_refine_ls_hydrogen_treatment mixed
_refine_ls_matrix_type full
_refine_ls_number_parameters 391
_refine_ls_number_reflns 7343
_refine_ls_number_restraints 12
_refine_ls_restrained_S_all 1.034
_refine_ls_R_factor_all 0.0511
_refine_ls_R_factor_gt 0.0431
_refine_ls_shift/su_max 0.000
_refine_ls_shift/su_mean 0.000
_refine_ls_structure_factor_coef Fsqd
_refine_ls_weighting_details 'calc w=1/[\s^2^(Fo^2^)+(0.0770P)^2^+0.0000P] where P=(Fo^2^+2Fc^2^)/3'
_refine_ls_weighting_scheme calc
_refine_ls_wR_factor_gt 0.1154
_refine_ls_wR_factor_ref 0.1192
_reflns_number_gt 6189
_reflns_number_total 7343
_reflns_threshold_expression >2sigma(I)
_cod_data_source_file ic403090z_si_001.cif
_cod_data_source_block Compound_3
_cod_depositor_comments
;
The following automatic conversions were performed:

'_symmetry_cell_setting' value 'Trigonal' changed to 'trigonal'
according to
/usr/data/users/saulius/crontab/automatic-downloads/current/ACS/lib/dictionaries/cif_core.dic
dictionary named 'cif_core.dic' version 2.4.2 from 2011-04-26.

Automatic conversion script
Id: cif_fix_values 2281 2013-09-26 08:29:07Z andrius 

2021-04-15
Z value and formula fixed to values more according to usual
chemical conventions.                 miguel
;
_cod_original_formula_sum 'C162 H240 Cl2 Gd6 N12 Ni6 O63'
_cod_original_formula_weight 4730.20
_cod_original_formula_moiety 'C162 H240 Cl2 Gd6 N12 Ni6 O63'
_cod_original_formula_units_Z 2
_cod_original_cell_volume 12521(4)
_cod_original_sg_symbol_H-M P-3c1
_cod_database_code 4340637

loop_
_symmetry_equiv_pos_as_xyz
'x, y, z'
'-y, x-y, z'
'-x+y, -x, z'
'x-y, -y, -z+1/2'
'-x, -x+y, -z+1/2'
'y, x, -z+1/2'
'-x, -y, -z'
'y, -x+y, -z'
'x-y, x, -z'
'-x+y, y, z-1/2'
'x, x-y, z-1/2'
'-y, -x, z-1/2'

loop_
_atom_site_label
_atom_site_type_symbol
_atom_site_fract_x
_atom_site_fract_y
_atom_site_fract_z
_atom_site_U_iso_or_equiv
_atom_site_adp_type
_atom_site_occupancy
_atom_site_symmetry_multiplicity
_atom_site_calc_flag
_atom_site_refinement_flags
Gd1 Gd 0.585360(9) 0.239079(9) 0.426793(10) 0.02196(10) Uani 1 1 d .
Ni1 Ni 0.50027(2) 0.30864(2) 0.45039(3) 0.02265(15) Uani 1 1 d .
Cl1 Cl 0.6667 0.3333 0.62359(9) 0.0371(5) Uani 1 3 d S
O6 O 0.6667 0.3333 0.3832(2) 0.0229(11) Uani 1 3 d S
O2 O 0.49753(13) 0.12611(13) 0.40139(14) 0.0266(7) Uani 1 1 d .
O7 O 0.67429(13) 0.26186(13) 0.47722(16) 0.0227(7) Uani 1 1 d .
O8 O 0.52219(14) 0.19691(13) 0.50774(14) 0.0285(7) Uani 1 1 d .
O4 O 0.51262(12) 0.25739(13) 0.39024(12) 0.0226(6) Uani 1 1 d .
O1 O 0.61482(12) 0.16898(12) 0.40000(13) 0.0231(7) Uani 1 1 d .
O3 O 0.56414(14) 0.22607(14) 0.31306(14) 0.0270(7) Uani 1 1 d .
C7 C 0.51659(19) 0.08846(19) 0.37655(19) 0.0243(10) Uani 1 1 d .
O10 O 0.6667 0.3333 0.6861(2) 0.0396(14) Uani 1 3 d S
N2 N 0.47637(16) 0.35812(17) 0.51251(16) 0.0281(9) Uani 1 1 d .
O9 O 0.45643(13) 0.23205(13) 0.50545(13) 0.0273(7) Uani 1 1 d .
O11 O 0.61553(16) 0.33894(17) 0.60251(16) 0.0470(10) Uani 1 1 d .
C11 C 0.5027(2) 0.2065(2) 0.30187(19) 0.0252(10) Uani 1 1 d .
N1 N 0.42054(16) 0.29221(16) 0.40471(16) 0.0266(8) Uani 1 1 d .
C8 C 0.57964(19) 0.11280(19) 0.37616(19) 0.0239(10) Uani 1 1 d .
C23 C 0.4759(2) 0.19907(19) 0.5263(2) 0.0287(10) Uani 1 1 d .
C4 C 0.5013(2) -0.00466(19) 0.33113(19) 0.0265(10) Uani 1 1 d .
C17 C 0.47637(19) 0.22530(19) 0.34494(19) 0.0244(10) Uani 1 1 d .
C16 C 0.4148(2) 0.20757(19) 0.3417(2) 0.0275(10) Uani 1 1 d .
C9 C 0.43218(19) 0.1005(2) 0.4083(2) 0.0277(10) Uani 1 1 d .
H9A H 0.4130 0.0912 0.3703 0.042 Uiso 1 1 calc R
H9B H 0.4243 0.1296 0.4279 0.042 Uiso 1 1 calc R
H9C H 0.4158 0.0637 0.4312 0.042 Uiso 1 1 calc R
C24 C 0.4427(2) 0.1592(2) 0.5798(2) 0.0384(12) Uani 1 1 d .
C5 C 0.4601(2) -0.0675(2) 0.3061(2) 0.0345(11) Uani 1 1 d .
H5A H 0.4378 -0.0954 0.3374 0.052 Uiso 1 1 calc R
H5B H 0.4844 -0.0814 0.2860 0.052 Uiso 1 1 calc R
H5C H 0.4318 -0.0659 0.2789 0.052 Uiso 1 1 calc R
C15 C 0.3802(2) 0.1703(2) 0.2952(2) 0.0328(11) Uani 1 1 d .
H15 H 0.3390 0.1588 0.2923 0.039 Uiso 1 1 calc R
C3 C 0.5641(2) 0.0199(2) 0.3311(2) 0.0299(11) Uani 1 1 d .
H3 H 0.5804 -0.0030 0.3156 0.036 Uiso 1 1 calc R
C6 C 0.4776(2) 0.0302(2) 0.3536(2) 0.0282(10) Uani 1 1 d .
H6 H 0.4355 0.0147 0.3534 0.034 Uiso 1 1 calc R
C18 C 0.3841(2) 0.2260(2) 0.3891(2) 0.0289(10) Uani 1 1 d .
H18A H 0.3440 0.2170 0.3752 0.035 Uiso 1 1 calc R
H18B H 0.3782 0.2017 0.4240 0.035 Uiso 1 1 calc R
C2 C 0.6038(2) 0.0782(2) 0.3538(2) 0.0269(10) Uani 1 1 d .
C12 C 0.4679(2) 0.1690(2) 0.2560(2) 0.0298(10) Uani 1 1 d .
H12 H 0.4860 0.1567 0.2275 0.036 Uiso 1 1 calc R
C13 C 0.4059(2) 0.1500(2) 0.2529(2) 0.0344(11) Uani 1 1 d .
C10 C 0.5976(2) 0.2127(2) 0.2693(2) 0.0320(11) Uani 1 1 d .
H10A H 0.5796 0.1692 0.2654 0.048 Uiso 1 1 calc R
H10B H 0.6395 0.2303 0.2812 0.048 Uiso 1 1 calc R
H10C H 0.5956 0.2299 0.2322 0.048 Uiso 1 1 calc R
C1 C 0.6716(2) 0.1047(2) 0.3495(2) 0.0293(10) Uani 1 1 d .
H1A H 0.6793 0.0734 0.3336 0.035 Uiso 1 1 calc R
H1B H 0.6873 0.1380 0.3213 0.035 Uiso 1 1 calc R
C20 C 0.4257(3) 0.3627(3) 0.4844(3) 0.0584(17) Uani 1 1 d .
H20A H 0.4427 0.3988 0.4594 0.070 Uiso 1 1 calc R
H20B H 0.4012 0.3675 0.5146 0.070 Uiso 1 1 calc R
C22 C 0.4599(4) 0.3309(3) 0.5705(3) 0.068(2) Uani 1 1 d .
H22A H 0.4948 0.3316 0.5884 0.102 Uiso 1 1 calc R
H22B H 0.4272 0.2892 0.5672 0.102 Uiso 1 1 calc R
H22C H 0.4468 0.3536 0.5944 0.102 Uiso 1 1 calc R
C19 C 0.3851(2) 0.3069(2) 0.4480(2) 0.0379(12) Uani 1 1 d .
H19A H 0.3627 0.2721 0.4739 0.045 Uiso 1 1 calc R
H19B H 0.3555 0.3136 0.4270 0.045 Uiso 1 1 calc R
C21 C 0.5249(3) 0.4210(2) 0.5224(3) 0.0579(17) Uani 1 1 d .
H21A H 0.5098 0.4417 0.5467 0.087 Uiso 1 1 calc R
H21B H 0.5382 0.4419 0.4854 0.087 Uiso 1 1 calc R
H21C H 0.5588 0.4210 0.5417 0.087 Uiso 1 1 calc R
C14 C 0.3662(3) 0.1060(3) 0.2042(2) 0.0512(15) Uani 1 1 d .
H14A H 0.3651 0.0676 0.2085 0.077 Uiso 1 1 calc R
H14B H 0.3832 0.1233 0.1665 0.077 Uiso 1 1 calc R
H14C H 0.3253 0.0994 0.2069 0.077 Uiso 1 1 calc R
C27 C 0.3792(3) 0.1531(4) 0.5876(4) 0.096(3) Uani 1 1 d .
H27A H 0.3515 0.1252 0.5587 0.144 Uiso 1 1 calc R
H27B H 0.3826 0.1925 0.5827 0.144 Uiso 1 1 calc R
H27C H 0.3640 0.1378 0.6263 0.144 Uiso 1 1 calc R
C25 C 0.4327(3) 0.0947(2) 0.5723(3) 0.0548(16) Uani 1 1 d .
H25A H 0.4107 0.0702 0.6057 0.082 Uiso 1 1 calc R
H25B H 0.4716 0.0966 0.5694 0.082 Uiso 1 1 calc R
H25C H 0.4094 0.0767 0.5372 0.082 Uiso 1 1 calc R
C26 C 0.4830(4) 0.1890(3) 0.6337(3) 0.083(3) Uani 1 1 d .
H26A H 0.4624 0.1660 0.6682 0.124 Uiso 1 1 calc R
H26B H 0.4907 0.2302 0.6377 0.124 Uiso 1 1 calc R
H26C H 0.5212 0.1896 0.6291 0.124 Uiso 1 1 calc R
O12 O 0.0779(4) 0.0029(2) 0.5498(4) 0.164(4) Uani 1 1 d .
O13 O 0.7171(6) 0.0000 0.2500 0.276(9) Uani 1 2 d SU
O14 O 0.0000 0.0000 0.109(2) 0.47(2) Uani 1 3 d SU
H96 H 0.6762(17) 0.2677(18) 0.5086(19) 0.000(11) Uiso 1 1 d .

loop_
_atom_site_aniso_label
_atom_site_aniso_U_11
_atom_site_aniso_U_22
_atom_site_aniso_U_33
_atom_site_aniso_U_23
_atom_site_aniso_U_13
_atom_site_aniso_U_12
Gd1 0.01852(14) 0.01777(14) 0.02923(17) 0.00002(8) -0.00032(8) 0.00880(9)
Ni1 0.0198(3) 0.0207(3) 0.0284(3) -0.0002(2) 0.0022(2) 0.0109(2)
Cl1 0.0415(7) 0.0415(7) 0.0283(12) 0.000 0.000 0.0207(4)
O6 0.0207(16) 0.0207(16) 0.027(3) 0.000 0.000 0.0104(8)
O2 0.0199(15) 0.0190(15) 0.0369(19) 0.0033(13) 0.0002(13) 0.0067(13)
O7 0.0245(17) 0.0223(17) 0.022(2) -0.0046(14) -0.0019(14) 0.0121(14)
O8 0.0280(17) 0.0252(17) 0.0317(19) 0.0001(13) 0.0009(14) 0.0127(14)
O4 0.0211(15) 0.0218(15) 0.0256(17) -0.0039(12) -0.0036(12) 0.0113(13)
O1 0.0212(15) 0.0175(15) 0.0286(17) -0.0011(13) -0.0027(13) 0.0081(12)
O3 0.0248(16) 0.0277(17) 0.0297(19) -0.0020(14) 0.0034(14) 0.0140(14)
C7 0.025(2) 0.019(2) 0.024(2) 0.0005(18) 0.0007(18) 0.0070(19)
O10 0.046(2) 0.046(2) 0.027(3) 0.000 0.000 0.0229(11)
N2 0.028(2) 0.032(2) 0.030(2) 0.0036(17) 0.0073(16) 0.0189(17)
O9 0.0275(16) 0.0217(16) 0.0328(19) 0.0026(13) 0.0050(13) 0.0124(14)
O11 0.045(2) 0.061(3) 0.041(2) 0.0038(18) -0.0038(17) 0.031(2)
C11 0.027(2) 0.025(2) 0.023(2) 0.0054(18) 0.0021(19) 0.012(2)
N1 0.0226(19) 0.028(2) 0.033(2) -0.0040(16) -0.0024(16) 0.0148(17)
C8 0.026(2) 0.018(2) 0.026(3) 0.0047(18) -0.0016(18) 0.0099(19)
C23 0.034(3) 0.019(2) 0.028(3) -0.0015(19) 0.001(2) 0.010(2)
C4 0.034(3) 0.018(2) 0.021(2) 0.0043(18) 0.0078(19) 0.008(2)
C17 0.027(2) 0.019(2) 0.026(3) -0.0023(18) -0.0001(19) 0.0110(19)
C16 0.027(2) 0.021(2) 0.035(3) -0.0033(19) -0.003(2) 0.012(2)
C9 0.021(2) 0.024(2) 0.035(3) 0.006(2) 0.0046(19) 0.0094(19)
C24 0.050(3) 0.032(3) 0.034(3) 0.008(2) 0.017(2) 0.020(2)
C5 0.035(3) 0.025(2) 0.029(3) -0.004(2) -0.002(2) 0.004(2)
C15 0.032(3) 0.034(3) 0.034(3) -0.003(2) -0.010(2) 0.018(2)
C3 0.043(3) 0.025(2) 0.024(3) -0.0001(19) 0.002(2) 0.019(2)
C6 0.025(2) 0.023(2) 0.029(3) 0.0049(19) -0.0012(19) 0.007(2)
C18 0.020(2) 0.033(3) 0.034(3) -0.005(2) -0.0048(19) 0.014(2)
C2 0.033(3) 0.025(2) 0.025(3) 0.0014(19) -0.0030(19) 0.016(2)
C12 0.037(3) 0.028(2) 0.026(3) -0.0026(19) -0.002(2) 0.017(2)
C13 0.041(3) 0.039(3) 0.028(3) -0.007(2) -0.006(2) 0.024(2)
C10 0.034(3) 0.030(3) 0.035(3) -0.001(2) 0.010(2) 0.019(2)
C1 0.031(2) 0.020(2) 0.037(3) -0.007(2) -0.003(2) 0.013(2)
C20 0.052(4) 0.069(4) 0.063(4) -0.009(3) 0.010(3) 0.037(3)
C22 0.133(6) 0.058(4) 0.034(4) 0.008(3) 0.020(4) 0.064(4)
C19 0.027(3) 0.044(3) 0.047(3) -0.004(2) 0.004(2) 0.021(2)
C21 0.073(4) 0.035(3) 0.055(4) -0.006(3) 0.028(3) 0.019(3)
C14 0.052(4) 0.063(4) 0.038(3) -0.016(3) -0.011(3) 0.029(3)
C27 0.090(6) 0.101(6) 0.123(7) 0.076(5) 0.077(5) 0.067(5)
C25 0.077(4) 0.029(3) 0.053(4) 0.016(3) 0.020(3) 0.022(3)
C26 0.131(7) 0.050(4) 0.032(4) 0.008(3) 0.011(4) 0.019(4)
O12 0.195(8) 0.049(3) 0.239(9) 0.041(4) 0.139(7) 0.054(4)
O13 0.247(12) 0.259(16) 0.325(19) -0.244(15) -0.122(8) 0.129(8)
O14 0.50(3) 0.50(3) 0.41(4) 0.000 0.000 0.251(13)

loop_
_atom_type_symbol
_atom_type_description
_atom_type_scat_dispersion_real
_atom_type_scat_dispersion_imag
_atom_type_scat_source
C C 0.0033 0.0016 'International Tables Vol C Tables 4.2.6.8 and 6.1.1.4'
H H 0.0000 0.0000 'International Tables Vol C Tables 4.2.6.8 and 6.1.1.4'
N N 0.0061 0.0033 'International Tables Vol C Tables 4.2.6.8 and 6.1.1.4'
O O 0.0106 0.0060 'International Tables Vol C Tables 4.2.6.8 and 6.1.1.4'
Cl Cl 0.1484 0.1585 'International Tables Vol C Tables 4.2.6.8 and 6.1.1.4'
Ni Ni 0.3393 1.1124 'International Tables Vol C Tables 4.2.6.8 and 6.1.1.4'
Gd Gd -0.1653 3.9035 'International Tables Vol C Tables 4.2.6.8 and 6.1.1.4'

loop_
_geom_angle_atom_site_label_1
_geom_angle_atom_site_label_2
_geom_angle_atom_site_label_3
_geom_angle
_geom_angle_site_symmetry_1
_geom_angle_site_symmetry_3
O4 Gd1 O1 131.42(10) . .
O4 Gd1 O8 86.81(10) . .
O1 Gd1 O8 105.56(10) . .
O4 Gd1 O7 155.92(10) . .
O1 Gd1 O7 71.33(10) . .
O8 Gd1 O7 94.48(11) . .
O4 Gd1 O6 91.38(9) . .
O1 Gd1 O6 101.69(8) . .
O8 Gd1 O6 145.04(12) . .
O7 Gd1 O6 73.89(11) . .
O4 Gd1 O7 69.42(10) . 3_665
O1 Gd1 O7 159.00(10) . 3_665
O8 Gd1 O7 74.94(11) . 3_665
O7 Gd1 O7 87.67(15) . 3_665
O6 Gd1 O7 71.79(11) . 3_665
O4 Gd1 O3 61.87(9) . .
O1 Gd1 O3 76.62(9) . .
O8 Gd1 O3 132.43(10) . .
O7 Gd1 O3 128.94(11) . .
O6 Gd1 O3 75.02(13) . .
O7 Gd1 O3 119.07(10) 3_665 .
O4 Gd1 O2 79.19(9) . .
O1 Gd1 O2 62.44(9) . .
O8 Gd1 O2 70.56(10) . .
O7 Gd1 O2 123.89(10) . .
O6 Gd1 O2 143.16(13) . .
O7 Gd1 O2 134.08(10) 3_665 .
O3 Gd1 O2 69.10(9) . .
O4 Gd1 Ni1 34.26(7) . .
O1 Gd1 Ni1 162.64(7) . .
O8 Gd1 Ni1 69.36(7) . .
O7 Gd1 Ni1 124.81(8) . .
O6 Gd1 Ni1 90.07(2) . .
O7 Gd1 Ni1 37.69(7) 3_665 .
O3 Gd1 Ni1 94.46(6) . .
O2 Gd1 Ni1 100.58(6) . .
O4 Gd1 Ni1 165.81(7) . 2_655
O1 Gd1 Ni1 35.09(7) . 2_655
O8 Gd1 Ni1 100.95(8) . 2_655
O7 Gd1 Ni1 36.30(8) . 2_655
O6 Gd1 Ni1 88.95(2) . 2_655
O7 Gd1 Ni1 123.91(8) 3_665 2_655
O3 Gd1 Ni1 104.64(6) . 2_655
O2 Gd1 Ni1 92.11(6) . 2_655
Ni1 Gd1 Ni1 159.92(2) . 2_655
O4 Gd1 Gd1 128.27(7) . 2_655
O1 Gd1 Gd1 80.88(7) . 2_655
O8 Gd1 Gd1 127.25(8) . 2_655
O7 Gd1 Gd1 36.86(8) . 2_655
O6 Gd1 Gd1 37.67(6) . 2_655
O7 Gd1 Gd1 82.45(7) 3_665 2_655
O3 Gd1 Gd1 100.24(7) . 2_655
O2 Gd1 Gd1 143.12(6) . 2_655
Ni1 Gd1 Gd1 115.693(10) . 2_655
Ni1 Gd1 Gd1 55.337(10) 2_655 2_655
O4 Gd1 Gd1 73.08(7) . 3_665
O1 Gd1 Gd1 138.15(7) . 3_665
O8 Gd1 Gd1 109.65(7) . 3_665
O7 Gd1 Gd1 83.92(7) . 3_665
O6 Gd1 Gd1 37.67(6) . 3_665
O7 Gd1 Gd1 34.73(8) 3_665 3_665
O3 Gd1 Gd1 95.13(7) . 3_665
O2 Gd1 Gd1 152.16(6) . 3_665
Ni1 Gd1 Gd1 56.514(10) . 3_665
Ni1 Gd1 Gd1 114.535(10) 2_655 3_665
Gd1 Gd1 Gd1 60.0 2_655 3_665
O4 Ni1 O1 88.96(12) . 3_665
O4 Ni1 O9 89.68(12) . .
O1 Ni1 O9 172.45(12) 3_665 .
O4 Ni1 O7 81.20(12) . 3_665
O1 Ni1 O7 80.68(12) 3_665 3_665
O9 Ni1 O7 91.78(12) . 3_665
O4 Ni1 N1 88.69(12) . .
O1 Ni1 N1 91.56(13) 3_665 .
O9 Ni1 N1 95.83(13) . .
O7 Ni1 N1 167.32(14) 3_665 .
O4 Ni1 N2 173.65(13) . .
O1 Ni1 N2 93.81(13) 3_665 .
O9 Ni1 N2 88.30(13) . .
O7 Ni1 N2 104.87(14) 3_665 .
N1 Ni1 N2 85.53(14) . .
O4 Ni1 Gd1 39.30(8) . .
O1 Ni1 Gd1 95.95(8) 3_665 .
O9 Ni1 Gd1 78.37(8) . .
O7 Ni1 Gd1 45.04(8) 3_665 .
N1 Ni1 Gd1 126.94(10) . .
N2 Ni1 Gd1 145.61(10) . .
O4 Ni1 Gd1 85.32(8) . 3_665
O1 Ni1 Gd1 40.13(8) 3_665 3_665
O9 Ni1 Gd1 132.34(8) . 3_665
O7 Ni1 Gd1 40.61(9) 3_665 3_665
N1 Ni1 Gd1 131.29(10) . 3_665
N2 Ni1 Gd1 100.47(10) . 3_665
Gd1 Ni1 Gd1 68.149(12) . 3_665
O10 Cl1 O11 109.35(17) . 2_655
O10 Cl1 O11 109.35(17) . 3_665
O11 Cl1 O11 109.59(17) 2_655 3_665
O10 Cl1 O11 109.35(17) . .
O11 Cl1 O11 109.59(17) 2_655 .
O11 Cl1 O11 109.60(17) 3_665 .
Gd1 O6 Gd1 104.65(12) 2_655 .
Gd1 O6 Gd1 104.66(12) 2_655 3_665
Gd1 O6 Gd1 104.65(12) . 3_665
C7 O2 C9 116.6(3) . .
C7 O2 Gd1 115.9(2) . .
C9 O2 Gd1 127.5(2) . .
Ni1 O7 Gd1 103.09(13) 2_655 .
Ni1 O7 Gd1 97.28(12) 2_655 2_655
Gd1 O7 Gd1 108.41(14) . 2_655
C23 O8 Gd1 132.9(3) . .
C17 O4 Ni1 129.1(3) . .
C17 O4 Gd1 122.3(2) . .
Ni1 O4 Gd1 106.44(12) . .
C8 O1 Ni1 123.0(2) . 2_655
C8 O1 Gd1 127.7(2) . .
Ni1 O1 Gd1 104.77(12) 2_655 .
C11 O3 C10 117.7(4) . .
C11 O3 Gd1 110.2(2) . .
C10 O3 Gd1 126.9(3) . .
O2 C7 C8 114.4(4) . .
O2 C7 C6 124.9(4) . .
C8 C7 C6 120.7(4) . .
C22 N2 C21 105.1(5) . .
C22 N2 C20 112.1(5) . .
C21 N2 C20 105.6(5) . .
C22 N2 Ni1 114.7(3) . .
C21 N2 Ni1 113.9(3) . .
C20 N2 Ni1 105.2(3) . .
C23 O9 Ni1 129.6(3) . .
C12 C11 C17 121.0(4) . .
C12 C11 O3 126.2(4) . .
C17 C11 O3 112.7(4) . .
C1 N1 C18 107.9(3) 3_665 .
C1 N1 C19 111.9(3) 3_665 .
C18 N1 C19 108.9(3) . .
C1 N1 Ni1 113.9(3) 3_665 .
C18 N1 Ni1 109.3(3) . .
C19 N1 Ni1 104.8(3) . .
O1 C8 C2 122.8(4) . .
O1 C8 C7 117.8(4) . .
C2 C8 C7 119.4(4) . .
O9 C23 O8 125.4(4) . .
O9 C23 C24 118.0(4) . .
O8 C23 C24 116.6(4) . .
C3 C4 C6 118.5(4) . .
C3 C4 C5 120.3(4) . .
C6 C4 C5 121.2(4) . .
O4 C17 C16 123.3(4) . .
O4 C17 C11 116.6(4) . .
C16 C17 C11 120.0(4) . .
C17 C16 C15 118.7(4) . .
C17 C16 C18 121.3(4) . .
C15 C16 C18 119.9(4) . .
C25 C24 C26 109.2(5) . .
C25 C24 C23 110.9(4) . .
C26 C24 C23 107.7(4) . .
C25 C24 C27 107.3(5) . .
C26 C24 C27 111.0(6) . .
C23 C24 C27 110.8(4) . .
C13 C15 C16 121.5(4) . .
C4 C3 C2 121.9(4) . .
C4 C6 C7 120.3(4) . .
N1 C18 C16 112.7(4) . .
C8 C2 C3 119.1(4) . .
C8 C2 C1 120.4(4) . .
C3 C2 C1 120.3(4) . .
C11 C12 C13 119.5(4) . .
C12 C13 C15 119.2(4) . .
C12 C13 C14 120.1(4) . .
C15 C13 C14 120.7(4) . .
N1 C1 C2 117.3(4) 2_655 .
N2 C20 C19 111.8(5) . .
N1 C19 C20 112.5(4) . .

loop_
_geom_bond_atom_site_label_1
_geom_bond_atom_site_label_2
_geom_bond_distance
_geom_bond_site_symmetry_2
Gd1 O4 2.261(3) .
Gd1 O1 2.315(3) .
Gd1 O8 2.316(3) .
Gd1 O7 2.321(3) .
Gd1 O6 2.441(2) .
Gd1 O7 2.443(3) 3_665
Gd1 O3 2.629(3) .
Gd1 O2 2.654(3) .
Gd1 Ni1 3.4245(9) .
Gd1 Ni1 3.4724(9) 2_655
Gd1 Gd1 3.8643(9) 2_655
Gd1 Gd1 3.8644(8) 3_665
Ni1 O4 2.010(3) .
Ni1 O1 2.064(3) 3_665
Ni1 O9 2.094(3) .
Ni1 O7 2.110(3) 3_665
Ni1 N1 2.112(4) .
Ni1 N2 2.161(4) .
Ni1 Gd1 3.4724(9) 3_665
Cl1 O10 1.422(6) .
Cl1 O11 1.447(3) 2_655
Cl1 O11 1.447(4) 3_665
Cl1 O11 1.447(4) .
O6 Gd1 2.441(2) 2_655
O6 Gd1 2.441(2) 3_665
O2 C7 1.381(5) .
O2 C9 1.447(5) .
O7 Ni1 2.110(3) 2_655
O7 Gd1 2.443(3) 2_655
O8 C23 1.268(5) .
O4 C17 1.346(5) .
O1 C8 1.353(5) .
O1 Ni1 2.064(3) 2_655
O3 C11 1.394(5) .
O3 C10 1.449(5) .
C7 C8 1.388(6) .
C7 C6 1.398(6) .
N2 C22 1.449(7) .
N2 C21 1.457(6) .
N2 C20 1.486(7) .
O9 C23 1.250(5) .
C11 C12 1.387(6) .
C11 C17 1.392(6) .
N1 C1 1.489(6) 3_665
N1 C18 1.491(5) .
N1 C19 1.493(6) .
C8 C2 1.388(6) .
C23 C24 1.534(6) .
C4 C3 1.382(6) .
C4 C6 1.383(6) .
C4 C5 1.507(6) .
C17 C16 1.386(6) .
C16 C15 1.393(6) .
C16 C18 1.529(6) .
C24 C25 1.524(7) .
C24 C26 1.529(9) .
C24 C27 1.540(8) .
C15 C13 1.393(7) .
C3 C2 1.399(6) .
C2 C1 1.495(6) .
C12 C13 1.390(7) .
C13 C14 1.533(7) .
C1 N1 1.489(6) 2_655
C20 C19 1.508(8) .

loop_
_platon_squeeze_void_nr
_platon_squeeze_void_average_x
_platon_squeeze_void_average_y
_platon_squeeze_void_average_z
_platon_squeeze_void_volume
_platon_squeeze_void_count_electrons
_platon_squeeze_void_content
1 0.000 0.000 -0.003 3766 2023 ' '
